data_7160015
loop_
_publ_author_name
'Wang, Xuecheng'
'Zhao, Ziyue'
'Guo, Jiajie'
'Wang, Jijin'
'Zhao, Jincan'

_publ_section_title
;
 Synthesis of 3-sulfonylisoindolin-1-ones from olefinic amides and sodium
 sulfinates <i>via</i> electrooxidative tandem cyclization.
;
_journal_issue 29
_journal_name_full 'Organic &amp; biomolecular chemistry'
_journal_page_first 5897
_journal_page_last 5901
_journal_paper_doi 10.1039/d4ob00980k
_journal_volume 22
_journal_year 2024
_chemical_formula_moiety 'C30 H24 F3 N O3 S, C H Cl3'
_chemical_formula_sum 'C31 H25 Cl3 F3 N O3 S'
_chemical_formula_weight 654.93
_space_group_crystal_system monoclinic
_space_group_IT_number 14
_space_group_name_Hall '-P 2ybc'
_space_group_name_H-M_alt 'P 1 21/c 1'
_atom_sites_solution_hydrogens geom
_atom_sites_solution_primary iterative
_audit_creation_date 2024-06-26
_audit_creation_method
;
Olex2 1.2
(compiled 2018.05.29 svn.r3508 for OlexSys, GUI svn.r5506)
;
_audit_update_record
;
2024-06-26 deposited with the CCDC.	2024-06-28 downloaded from the CCDC.
;
_cell_angle_alpha 90
_cell_angle_beta 98.020(17)
_cell_angle_gamma 90
_cell_formula_units_Z 4
_cell_length_a 14.756(7)
_cell_length_b 13.906(7)
_cell_length_c 15.357(8)
_cell_measurement_reflns_used 6488
_cell_measurement_temperature 299(2)
_cell_measurement_theta_max 21.902
_cell_measurement_theta_min 2.316
_cell_volume 3120(3)
_computing_cell_refinement 'SAINT V8.40B (?, 2016)'
_computing_data_reduction 'SAINT V8.40B (?, 2016)'
_computing_molecular_graphics 'Olex2 (Dolomanov et al., 2009)'
_computing_publication_material 'Olex2 (Dolomanov et al., 2009)'
_computing_structure_refinement 'XL (Sheldrick, 2008)'
_computing_structure_solution
;
Superflip (Palatinus & Chapuis, 2007;Palatinus & van der Lee, 2008;
Palatinus et al., 2012)
;
_diffrn_ambient_temperature 299.0
_diffrn_measured_fraction_theta_full 0.993
_diffrn_measured_fraction_theta_max 0.962
_diffrn_measurement_device_type 'CCD area detector'
_diffrn_measurement_method 'phi and omega scans'
_diffrn_radiation_monochromator graphite
_diffrn_radiation_type MoK\a
_diffrn_radiation_wavelength 0.71073
_diffrn_reflns_av_R_equivalents 0.1057
_diffrn_reflns_av_unetI/netI 0.0778
_diffrn_reflns_Laue_measured_fraction_full 0.993
_diffrn_reflns_Laue_measured_fraction_max 0.962
_diffrn_reflns_limit_h_max 19
_diffrn_reflns_limit_h_min -19
_diffrn_reflns_limit_k_max 18
_diffrn_reflns_limit_k_min -18
_diffrn_reflns_limit_l_max 20
_diffrn_reflns_limit_l_min -17
_diffrn_reflns_number 42473
_diffrn_reflns_point_group_measured_fraction_full 0.993
_diffrn_reflns_point_group_measured_fraction_max 0.962
_diffrn_reflns_theta_full 25.242
_diffrn_reflns_theta_max 28.111
_diffrn_reflns_theta_min 1.984
_exptl_absorpt_coefficient_mu 0.411
_exptl_absorpt_correction_T_max 0.7456
_exptl_absorpt_correction_T_min 0.6812
_exptl_absorpt_correction_type multi-scan
_exptl_absorpt_process_details
;
SADABS-2016/2 (Bruker,2016/2) was used for absorption correction.
wR2(int) was 0.1300 before and 0.0649 after correction.
The Ratio of minimum to maximum transmission is 0.9136.
The \l/2 correction factor is Not present.
;
_exptl_crystal_colour colorless
_exptl_crystal_density_diffrn 1.394
_exptl_crystal_description block
_exptl_crystal_F_000 1344
_exptl_crystal_size_max 0.54
_exptl_crystal_size_mid 0.47
_exptl_crystal_size_min 0.42
_refine_diff_density_max 0.612
_refine_diff_density_min -0.876
_refine_diff_density_rms 0.068
_refine_ls_extinction_method none
_refine_ls_goodness_of_fit_ref 1.036
_refine_ls_hydrogen_treatment constr
_refine_ls_matrix_type full
_refine_ls_number_parameters 407
_refine_ls_number_reflns 7344
_refine_ls_number_restraints 1
_refine_ls_restrained_S_all 1.046
_refine_ls_R_factor_all 0.1814
_refine_ls_R_factor_gt 0.0949
_refine_ls_shift/su_max 0.000
_refine_ls_shift/su_mean 0.000
_refine_ls_structure_factor_coef Fsqd
_refine_ls_weighting_details 'w=1/[\s^2^(Fo^2^)+(0.1235P)^2^+3.5366P] where P=(Fo^2^+2Fc^2^)/3'
_refine_ls_weighting_scheme calc
_refine_ls_wR_factor_gt 0.2367
_refine_ls_wR_factor_ref 0.2895
_reflns_Friedel_coverage 0.000
_reflns_number_gt 3791
_reflns_number_total 7344
_reflns_threshold_expression 'I > 2\s(I)'
_cod_data_source_file d4ob00980k2.cif
_cod_data_source_block 3ta
_cod_depositor_comments 'Adding full bibliography for 7160015.cif.'
_cod_database_code 7160015
_shelx_shelxl_version_number 2018/3
_shelx_space_group_comment
;
The symmetry employed for this shelxl refinement is uniquely defined
by the following loop, which should always be used as a source of
symmetry information in preference to the above space-group names.
They are only intended as comments.
;
_shelx_estimated_absorpt_t_max 0.846
_shelx_estimated_absorpt_t_min 0.808
_olex2_refinement_description
;
1. Fixed Uiso
 At 1.2 times of:
  All C(H) groups, All C(H,H) groups
 At 1.5 times of:
  All C(H,H,H) groups
2. Restrained distances
 Cl1B-Cl3B
 3 with sigma of 0.02
3. Uiso/Uaniso restraints and constraints
Uanis(Cl1B) = Uanis(Cl1A) = Uanis(Cl3A) = Uanis(Cl3B) = Uanis(Cl2A) =
Uanis(Cl2B)
4. Others
 Sof(F2B)=Sof(F3B)=Sof(F1B)=1-FVAR(1)
 Sof(F1A)=Sof(F2A)=Sof(F3A)=FVAR(1)
 Sof(H31A)=Sof(Cl3B)=Sof(Cl2B)=Sof(Cl1B)=1-FVAR(2)
 Sof(Cl1A)=Sof(Cl3A)=Sof(Cl2A)=Sof(H31)=FVAR(2)
5.a Ternary CH refined with riding coordinates:
 C31(H31A), C31(H31)
5.b Secondary CH2 refined with riding coordinates:
 C8(H8A,H8B)
5.c Aromatic/amide H refined with riding coordinates:
 C22(H22), C13(H13), C16(H16), C26(H26), C25(H25), C4(H4), C18(H18), C29(H29),
 C14(H14), C19(H19), C15(H15), C6(H6), C21(H21), C3(H3), C28(H28), C7(H7)
5.d Idealised Me refined as rotating group:
 C23(H23A,H23B,H23C), C1(H1A,H1B,H1C)
;
_olex2_submission_special_instructions 'No special instructions were received'

loop_
_space_group_symop_operation_xyz
'x, y, z'
'-x, y+1/2, -z+1/2'
'-x, -y, -z'
'x, -y-1/2, z-1/2'

loop_
_atom_site_label
_atom_site_type_symbol
_atom_site_fract_x
_atom_site_fract_y
_atom_site_fract_z
_atom_site_U_iso_or_equiv
_atom_site_adp_type
_atom_site_occupancy
_atom_site_site_symmetry_order
_atom_site_calc_flag
_atom_site_refinement_flags_posn
_atom_site_refinement_flags_adp
_atom_site_refinement_flags_occupancy
_atom_site_disorder_assembly
_atom_site_disorder_group
S1 S 0.39911(8) 0.58831(9) 0.37353(7) 0.0566(4) Uani 1 1 d . . . . .
O1 O 0.3766(2) 0.5415(3) 0.4507(2) 0.0910(13) Uani 1 1 d . . . . .
Cl1A Cl -0.0083(5) 0.8758(4) -0.1911(4) 0.1484(8) Uani 0.709(4) 1 d . . P A 1
O2 O 0.4130(2) 0.6908(2) 0.3751(2) 0.0809(11) Uani 1 1 d . . . . .
Cl3A Cl 0.1166(3) 0.9906(3) -0.0626(3) 0.1484(8) Uani 0.709(4) 1 d . . P A 1
O3 O 0.5691(2) 0.8151(2) 0.2298(2) 0.0669(9) Uani 1 1 d . . . . .
N1 N 0.5851(2) 0.6661(2) 0.2958(2) 0.0448(8) Uani 1 1 d . . . . .
Cl2A Cl 0.0859(3) 0.7858(3) -0.0481(2) 0.1484(8) Uani 0.709(4) 1 d . . P A 1
C8 C 0.4997(3) 0.5276(3) 0.3513(2) 0.0453(9) Uani 1 1 d . . . . .
H8A H 0.542086 0.526373 0.405585 0.054 Uiso 1 1 calc R . . . .
H8B H 0.482828 0.461390 0.337170 0.054 Uiso 1 1 calc R . . . .
C10 C 0.5502(3) 0.7292(3) 0.2308(2) 0.0463(9) Uani 1 1 d . . . . .
C9 C 0.5526(3) 0.5647(3) 0.2787(2) 0.0412(9) Uani 1 1 d . . . . .
C17 C 0.6358(3) 0.5008(3) 0.2721(2) 0.0447(9) Uani 1 1 d . . . . .
C12 C 0.4929(3) 0.5774(3) 0.1908(2) 0.0436(9) Uani 1 1 d . . . . .
C11 C 0.4924(3) 0.6724(3) 0.1645(2) 0.0469(9) Uani 1 1 d . . . . .
C5 C 0.3107(3) 0.5633(3) 0.2874(3) 0.0498(10) Uani 1 1 d . . . . .
C24 C 0.6501(3) 0.6936(3) 0.3700(2) 0.0459(9) Uani 1 1 d . . . . .
C22 C 0.6766(4) 0.5000(3) 0.1962(3) 0.0660(13) Uani 1 1 d . . . . .
H22 H 0.647846 0.531808 0.146592 0.079 Uiso 1 1 calc R . . . .
C13 C 0.4445(3) 0.5078(3) 0.1386(2) 0.0512(10) Uani 1 1 d . . . . .
H13 H 0.444618 0.443692 0.155896 0.061 Uiso 1 1 calc R . . . .
C16 C 0.4440(3) 0.7019(3) 0.0848(3) 0.0564(11) Uani 1 1 d . . . . .
H16 H 0.443769 0.765955 0.067380 0.068 Uiso 1 1 calc R . . . .
C26 C 0.6834(4) 0.7596(4) 0.5143(3) 0.0806(16) Uani 1 1 d . . . . .
H26 H 0.662543 0.786353 0.563349 0.097 Uiso 1 1 calc R . . . .
C20 C 0.8021(3) 0.4039(3) 0.2641(4) 0.0685(13) Uani 1 1 d . . . . .
C27 C 0.7747(3) 0.7471(3) 0.5140(3) 0.0594(11) Uani 1 1 d . . . . .
C25 C 0.6214(4) 0.7330(4) 0.4428(3) 0.0745(15) Uani 1 1 d . . . . .
H25 H 0.559218 0.742055 0.444202 0.089 Uiso 1 1 calc R . . . .
C4 C 0.2738(3) 0.4716(4) 0.2772(3) 0.0651(12) Uani 1 1 d . . . . .
H4 H 0.296725 0.422497 0.315093 0.078 Uiso 1 1 calc R . . . .
C18 C 0.6793(4) 0.4479(4) 0.3427(3) 0.0662(13) Uani 1 1 d . . . . .
H18 H 0.652864 0.443862 0.394130 0.079 Uiso 1 1 calc R . . . .
C29 C 0.7416(3) 0.6830(4) 0.3677(3) 0.0725(14) Uani 1 1 d . . . . .
H29 H 0.762098 0.657740 0.317851 0.087 Uiso 1 1 calc R . . . .
C14 C 0.3959(3) 0.5383(3) 0.0592(3) 0.0606(12) Uani 1 1 d . . . . .
H14 H 0.362114 0.493474 0.023249 0.073 Uiso 1 1 calc R . . . .
C19 C 0.7611(4) 0.4013(4) 0.3377(4) 0.0810(16) Uani 1 1 d . . . . .
H19 H 0.788912 0.367177 0.386305 0.097 Uiso 1 1 calc R . . . .
C15 C 0.3962(3) 0.6329(4) 0.0322(3) 0.0648(13) Uani 1 1 d . . . . .
H15 H 0.363897 0.650378 -0.021878 0.078 Uiso 1 1 calc R . . . .
C6 C 0.2771(3) 0.6362(3) 0.2308(3) 0.0620(12) Uani 1 1 d . . . . .
H6 H 0.302159 0.697653 0.236482 0.074 Uiso 1 1 calc R . . . .
C21 C 0.7581(4) 0.4538(4) 0.1918(4) 0.0746(14) Uani 1 1 d . . . . .
H21 H 0.784107 0.455957 0.140015 0.089 Uiso 1 1 calc R . . . .
C30 C 0.8430(5) 0.7758(5) 0.5915(4) 0.0815(16) Uani 1 1 d . . . . .
C3 C 0.2035(4) 0.4537(4) 0.2112(4) 0.0841(16) Uani 1 1 d . . . . .
H3 H 0.179497 0.391949 0.204019 0.101 Uiso 1 1 calc R . . . .
C28 C 0.8042(4) 0.7096(4) 0.4394(3) 0.0789(15) Uani 1 1 d . . . . .
H28 H 0.866480 0.702306 0.437317 0.095 Uiso 1 1 calc R . . . .
C23 C 0.8946(4) 0.3566(5) 0.2609(5) 0.106(2) Uani 1 1 d . . . . .
H23A H 0.930207 0.358899 0.318142 0.160 Uiso 1 1 calc GR . . . .
H23B H 0.926391 0.390165 0.219621 0.160 Uiso 1 1 calc GR . . . .
H23C H 0.885665 0.290766 0.242757 0.160 Uiso 1 1 calc GR . . . .
C2 C 0.1677(4) 0.5263(5) 0.1550(4) 0.0871(18) Uani 1 1 d . . . . .
C7 C 0.2057(4) 0.6159(5) 0.1658(3) 0.0831(17) Uani 1 1 d . . . . .
H7 H 0.182360 0.664923 0.127926 0.100 Uiso 1 1 calc R . . . .
C31 C 0.0943(6) 0.8868(6) -0.1188(5) 0.120(2) Uani 1 1 d . . . . .
H31A H 0.141591 0.920324 -0.145923 0.144 Uiso 0.291(4) 1 calc R . P A 2
H31 H 0.144941 0.874700 -0.152305 0.144 Uiso 0.709(4) 1 calc R . P A 1
C1 C 0.0884(5) 0.5074(7) 0.0826(5) 0.153(4) Uani 1 1 d . . . . .
H1A H 0.091262 0.442223 0.062655 0.229 Uiso 1 1 calc GR . . . .
H1B H 0.092318 0.550522 0.034466 0.229 Uiso 1 1 calc GR . . . .
H1C H 0.031647 0.517624 0.105079 0.229 Uiso 1 1 calc GR . . . .
F1A F 0.8420(16) 0.8666(11) 0.6073(18) 0.160(11) Uani 0.55(3) 1 d . . P B 1
F2A F 0.837(2) 0.732(3) 0.6622(11) 0.184(13) Uani 0.55(3) 1 d . . P B 1
F3A F 0.9303(8) 0.763(2) 0.5789(13) 0.128(7) Uani 0.55(3) 1 d . . P B 1
F2B F 0.899(2) 0.707(2) 0.6162(19) 0.135(10) Uani 0.45(3) 1 d . . P B 2
F3B F 0.881(3) 0.852(3) 0.5824(15) 0.191(17) Uani 0.45(3) 1 d . . P B 2
F1B F 0.8000(12) 0.785(2) 0.6631(10) 0.116(8) Uani 0.45(3) 1 d . . P B 2
Cl3B Cl 0.0688(8) 0.9721(7) -0.0324(6) 0.1484(8) Uani 0.291(4) 1 d D . P A 2
Cl2B Cl 0.1514(8) 0.7930(7) -0.0673(6) 0.1484(8) Uani 0.291(4) 1 d . . P A 2
Cl1B Cl -0.0042(13) 0.9033(9) -0.1950(9) 0.1484(8) Uani 0.291(4) 1 d D . P A 2

loop_
_atom_site_aniso_label
_atom_site_aniso_U_11
_atom_site_aniso_U_22
_atom_site_aniso_U_33
_atom_site_aniso_U_23
_atom_site_aniso_U_13
_atom_site_aniso_U_12
S1 0.0502(6) 0.0806(8) 0.0376(5) -0.0109(5) 0.0014(4) 0.0029(5)
O1 0.065(2) 0.173(4) 0.0372(16) 0.013(2) 0.0116(15) 0.008(2)
Cl1A 0.1549(18) 0.1545(18) 0.1336(14) 0.0051(12) 0.0120(12) -0.0249(17)
O2 0.069(2) 0.068(2) 0.101(3) -0.0438(19) -0.0014(19) 0.0039(17)
Cl3A 0.1549(18) 0.1545(18) 0.1336(14) 0.0051(12) 0.0120(12) -0.0249(17)
O3 0.087(2) 0.0386(17) 0.073(2) 0.0049(14) 0.0023(17) -0.0073(15)
N1 0.056(2) 0.0364(16) 0.0399(16) -0.0019(13) 0.0009(15) -0.0029(14)
Cl2A 0.1549(18) 0.1545(18) 0.1336(14) 0.0051(12) 0.0120(12) -0.0249(17)
C8 0.056(2) 0.047(2) 0.0310(18) 0.0024(15) -0.0021(16) -0.0009(18)
C10 0.051(2) 0.043(2) 0.045(2) 0.0012(17) 0.0089(18) 0.0025(18)
C9 0.052(2) 0.038(2) 0.0322(17) -0.0020(14) 0.0026(16) -0.0019(16)
C17 0.056(2) 0.040(2) 0.0375(19) -0.0008(15) 0.0048(17) -0.0008(17)
C12 0.056(2) 0.044(2) 0.0304(17) 0.0018(15) 0.0038(16) 0.0011(18)
C11 0.057(3) 0.045(2) 0.0385(19) 0.0050(16) 0.0077(18) -0.0010(18)
C5 0.048(2) 0.057(3) 0.042(2) -0.0041(18) 0.0015(18) 0.0046(19)
C24 0.054(3) 0.041(2) 0.040(2) -0.0044(16) -0.0035(17) -0.0059(17)
C22 0.076(3) 0.074(3) 0.050(2) 0.005(2) 0.016(2) 0.016(3)
C13 0.070(3) 0.048(2) 0.0344(19) -0.0007(16) 0.0030(18) -0.004(2)
C16 0.068(3) 0.053(2) 0.046(2) 0.0116(19) 0.001(2) 0.000(2)
C26 0.069(4) 0.114(4) 0.060(3) -0.041(3) 0.011(3) -0.010(3)
C20 0.061(3) 0.060(3) 0.086(4) -0.014(3) 0.013(3) 0.006(2)
C27 0.064(3) 0.061(3) 0.051(2) -0.006(2) -0.001(2) -0.007(2)
C25 0.057(3) 0.102(4) 0.064(3) -0.037(3) 0.007(2) -0.001(3)
C4 0.056(3) 0.067(3) 0.068(3) -0.004(2) -0.007(2) 0.002(2)
C18 0.073(3) 0.075(3) 0.051(3) 0.012(2) 0.011(2) 0.022(3)
C29 0.061(3) 0.104(4) 0.053(3) -0.026(3) 0.010(2) -0.007(3)
C14 0.075(3) 0.064(3) 0.039(2) -0.0038(19) -0.004(2) -0.006(2)
C19 0.078(4) 0.091(4) 0.073(3) 0.010(3) 0.006(3) 0.031(3)
C15 0.074(3) 0.077(3) 0.039(2) 0.014(2) -0.005(2) 0.002(3)
C6 0.059(3) 0.063(3) 0.062(3) 0.005(2) 0.003(2) 0.010(2)
C21 0.078(4) 0.084(4) 0.068(3) -0.006(3) 0.030(3) 0.013(3)
C30 0.082(4) 0.097(5) 0.060(3) -0.011(3) -0.009(3) -0.010(4)
C3 0.066(3) 0.080(4) 0.100(4) -0.028(3) -0.011(3) -0.006(3)
C28 0.050(3) 0.112(4) 0.072(3) -0.027(3) -0.001(2) 0.000(3)
C23 0.081(4) 0.108(5) 0.132(6) -0.010(4) 0.022(4) 0.030(4)
C2 0.063(3) 0.115(5) 0.075(4) -0.025(3) -0.020(3) 0.019(3)
C7 0.077(4) 0.110(5) 0.058(3) 0.008(3) -0.007(3) 0.033(3)
C31 0.112(6) 0.148(7) 0.102(5) -0.009(5) 0.024(5) -0.012(5)
C1 0.092(5) 0.216(10) 0.128(6) -0.069(6) -0.060(5) 0.027(5)
F1A 0.176(15) 0.097(10) 0.177(19) -0.081(13) -0.075(12) 0.020(11)
F2A 0.17(2) 0.28(3) 0.084(9) 0.071(13) -0.045(10) -0.112(19)
F3A 0.061(5) 0.200(17) 0.113(9) -0.053(10) -0.020(5) -0.011(8)
F2B 0.095(14) 0.163(16) 0.127(15) -0.035(13) -0.054(11) 0.038(12)
F3B 0.24(3) 0.22(3) 0.096(10) 0.029(15) -0.041(14) -0.19(3)
F1B 0.104(9) 0.189(19) 0.047(6) -0.037(10) -0.019(5) 0.011(10)
Cl3B 0.1549(18) 0.1545(18) 0.1336(14) 0.0051(12) 0.0120(12) -0.0249(17)
Cl2B 0.1549(18) 0.1545(18) 0.1336(14) 0.0051(12) 0.0120(12) -0.0249(17)
Cl1B 0.1549(18) 0.1545(18) 0.1336(14) 0.0051(12) 0.0120(12) -0.0249(17)

loop_
_atom_type_symbol
_atom_type_description
_atom_type_scat_dispersion_real
_atom_type_scat_dispersion_imag
_atom_type_scat_source
C C 0.0033 0.0016 'International Tables Vol C Tables 4.2.6.8 and 6.1.1.4'
H H 0.0000 0.0000 'International Tables Vol C Tables 4.2.6.8 and 6.1.1.4'
Cl Cl 0.1484 0.1585 'International Tables Vol C Tables 4.2.6.8 and 6.1.1.4'
F F 0.0171 0.0103 'International Tables Vol C Tables 4.2.6.8 and 6.1.1.4'
N N 0.0061 0.0033 'International Tables Vol C Tables 4.2.6.8 and 6.1.1.4'
O O 0.0106 0.0060 'International Tables Vol C Tables 4.2.6.8 and 6.1.1.4'
S S 0.1246 0.1234 'International Tables Vol C Tables 4.2.6.8 and 6.1.1.4'

loop_
_geom_angle_atom_site_label_1
_geom_angle_atom_site_label_2
_geom_angle_atom_site_label_3
_geom_angle
_geom_angle_site_symmetry_1
_geom_angle_site_symmetry_3
_geom_angle_publ_flag
O1 S1 O2 119.0(2) . . ?
O1 S1 C8 103.8(2) . . ?
O1 S1 C5 107.4(2) . . ?
O2 S1 C8 110.6(2) . . ?
O2 S1 C5 107.3(2) . . ?
C5 S1 C8 108.20(19) . . ?
C10 N1 C9 113.3(3) . . ?
C10 N1 C24 123.2(3) . . ?
C24 N1 C9 123.5(3) . . ?
S1 C8 H8A 107.3 . . ?
S1 C8 H8B 107.3 . . ?
H8A C8 H8B 106.9 . . ?
C9 C8 S1 120.1(3) . . ?
C9 C8 H8A 107.3 . . ?
C9 C8 H8B 107.3 . . ?
O3 C10 N1 124.6(4) . . ?
O3 C10 C11 128.9(4) . . ?
N1 C10 C11 106.4(3) . . ?
N1 C9 C8 111.8(3) . . ?
N1 C9 C17 108.5(3) . . ?
N1 C9 C12 100.2(3) . . ?
C17 C9 C8 110.2(3) . . ?
C12 C9 C8 113.2(3) . . ?
C12 C9 C17 112.4(3) . . ?
C22 C17 C9 120.4(3) . . ?
C22 C17 C18 116.5(4) . . ?
C18 C17 C9 122.9(3) . . ?
C11 C12 C9 110.5(3) . . ?
C11 C12 C13 121.1(4) . . ?
C13 C12 C9 128.4(3) . . ?
C12 C11 C10 109.5(3) . . ?
C12 C11 C16 121.4(4) . . ?
C16 C11 C10 129.1(4) . . ?
C4 C5 S1 120.4(3) . . ?
C6 C5 S1 119.5(4) . . ?
C6 C5 C4 120.2(4) . . ?
C25 C24 N1 120.6(4) . . ?
C25 C24 C29 119.1(4) . . ?
C29 C24 N1 120.3(4) . . ?
C17 C22 H22 119.0 . . ?
C21 C22 C17 122.1(5) . . ?
C21 C22 H22 119.0 . . ?
C12 C13 H13 121.5 . . ?
C12 C13 C14 117.0(4) . . ?
C14 C13 H13 121.5 . . ?
C11 C16 H16 121.1 . . ?
C15 C16 C11 117.8(4) . . ?
C15 C16 H16 121.1 . . ?
C27 C26 H26 119.6 . . ?
C27 C26 C25 120.7(4) . . ?
C25 C26 H26 119.6 . . ?
C19 C20 C21 117.8(5) . . ?
C19 C20 C23 121.5(5) . . ?
C21 C20 C23 120.7(5) . . ?
C26 C27 C30 121.2(5) . . ?
C26 C27 C28 118.5(4) . . ?
C28 C27 C30 120.2(5) . . ?
C24 C25 C26 120.9(5) . . ?
C24 C25 H25 119.5 . . ?
C26 C25 H25 119.5 . . ?
C5 C4 H4 120.1 . . ?
C3 C4 C5 119.8(5) . . ?
C3 C4 H4 120.1 . . ?
C17 C18 H18 119.5 . . ?
C19 C18 C17 121.1(4) . . ?
C19 C18 H18 119.5 . . ?
C24 C29 H29 119.9 . . ?
C24 C29 C28 120.2(4) . . ?
C28 C29 H29 119.9 . . ?
C13 C14 H14 118.9 . . ?
C15 C14 C13 122.1(4) . . ?
C15 C14 H14 118.9 . . ?
C20 C19 C18 121.9(5) . . ?
C20 C19 H19 119.0 . . ?
C18 C19 H19 119.0 . . ?
C16 C15 H15 119.7 . . ?
C14 C15 C16 120.6(4) . . ?
C14 C15 H15 119.7 . . ?
C5 C6 H6 120.7 . . ?
C7 C6 C5 118.5(5) . . ?
C7 C6 H6 120.7 . . ?
C22 C21 C20 120.5(5) . . ?
C22 C21 H21 119.7 . . ?
C20 C21 H21 119.7 . . ?
F1A C30 C27 112.7(9) . . ?
F1A C30 F3A 101.4(11) . . ?
F2A C30 C27 115.9(8) . . ?
F2A C30 F1A 107.8(16) . . ?
F2A C30 F3A 104.1(13) . . ?
F3A C30 C27 113.6(7) . . ?
F2B C30 C27 111.5(8) . . ?
F2B C30 F1B 100.5(15) . . ?
F3B C30 C27 114.3(11) . . ?
F3B C30 F2B 112.9(17) . . ?
F3B C30 F1B 107(2) . . ?
F1B C30 C27 109.3(9) . . ?
C4 C3 H3 119.6 . . ?
C4 C3 C2 120.9(5) . . ?
C2 C3 H3 119.6 . . ?
C27 C28 C29 120.5(5) . . ?
C27 C28 H28 119.7 . . ?
C29 C28 H28 119.7 . . ?
C20 C23 H23A 109.5 . . ?
C20 C23 H23B 109.5 . . ?
C20 C23 H23C 109.5 . . ?
H23A C23 H23B 109.5 . . ?
H23A C23 H23C 109.5 . . ?
H23B C23 H23C 109.5 . . ?
C3 C2 C1 121.2(7) . . ?
C7 C2 C3 118.4(5) . . ?
C7 C2 C1 120.4(7) . . ?
C6 C7 H7 118.9 . . ?
C2 C7 C6 122.3(5) . . ?
C2 C7 H7 118.9 . . ?
Cl1A C31 Cl2A 100.9(5) . . ?
Cl1A C31 H31 107.8 . . ?
Cl3A C31 Cl1A 119.2(6) . . ?
Cl3A C31 Cl2A 112.7(4) . . ?
Cl3A C31 H31 107.8 . . ?
Cl2A C31 H31 107.8 . . ?
Cl3B C31 H31A 103.1 . . ?
Cl2B C31 H31A 103.1 . . ?
Cl2B C31 Cl3B 107.2(6) . . ?
Cl2B C31 Cl1B 136.8(7) . . ?
Cl1B C31 H31A 103.1 . . ?
Cl1B C31 Cl3B 99.4(8) . . ?
C2 C1 H1A 109.5 . . ?
C2 C1 H1B 109.5 . . ?
C2 C1 H1C 109.5 . . ?
H1A C1 H1B 109.5 . . ?
H1A C1 H1C 109.5 . . ?
H1B C1 H1C 109.5 . . ?

loop_
_geom_bond_atom_site_label_1
_geom_bond_atom_site_label_2
_geom_bond_distance
_geom_bond_site_symmetry_2
_geom_bond_publ_flag
S1 O1 1.430(4) . ?
S1 O2 1.440(4) . ?
S1 C8 1.782(4) . ?
S1 C5 1.758(4) . ?
Cl1A C31 1.755(10) . ?
Cl3A C31 1.690(8) . ?
O3 C10 1.228(5) . ?
N1 C10 1.375(5) . ?
N1 C9 1.500(5) . ?
N1 C24 1.436(5) . ?
Cl2A C31 1.790(9) . ?
C8 H8A 0.9700 . ?
C8 H8B 0.9700 . ?
C8 C9 1.537(5) . ?
C10 C11 1.464(6) . ?
C9 C17 1.531(6) . ?
C9 C12 1.516(5) . ?
C17 C22 1.385(6) . ?
C17 C18 1.390(6) . ?
C12 C11 1.380(5) . ?
C12 C13 1.390(6) . ?
C11 C16 1.391(6) . ?
C5 C4 1.387(6) . ?
C5 C6 1.382(6) . ?
C24 C25 1.363(6) . ?
C24 C29 1.365(6) . ?
C22 H22 0.9300 . ?
C22 C21 1.374(7) . ?
C13 H13 0.9300 . ?
C13 C14 1.391(6) . ?
C16 H16 0.9300 . ?
C16 C15 1.383(6) . ?
C26 H26 0.9300 . ?
C26 C27 1.359(7) . ?
C26 C25 1.378(7) . ?
C20 C19 1.355(7) . ?
C20 C21 1.391(7) . ?
C20 C23 1.523(8) . ?
C27 C30 1.502(7) . ?
C27 C28 1.383(6) . ?
C25 H25 0.9300 . ?
C4 H4 0.9300 . ?
C4 C3 1.368(7) . ?
C18 H18 0.9300 . ?
C18 C19 1.382(7) . ?
C29 H29 0.9300 . ?
C29 C28 1.384(7) . ?
C14 H14 0.9300 . ?
C14 C15 1.379(6) . ?
C19 H19 0.9300 . ?
C15 H15 0.9300 . ?
C6 H6 0.9300 . ?
C6 C7 1.375(7) . ?
C21 H21 0.9300 . ?
C30 F1A 1.286(14) . ?
C30 F2A 1.257(13) . ?
C30 F3A 1.342(14) . ?
C30 F2B 1.282(15) . ?
C30 F3B 1.214(18) . ?
C30 F1B 1.349(16) . ?
C3 H3 0.9300 . ?
C3 C2 1.384(9) . ?
C28 H28 0.9300 . ?
C23 H23A 0.9600 . ?
C23 H23B 0.9600 . ?
C23 H23C 0.9600 . ?
C2 C7 1.368(9) . ?
C2 C1 1.520(8) . ?
C7 H7 0.9300 . ?
C31 H31A 0.9800 . ?
C31 H31 0.9800 . ?
C31 Cl3B 1.856(12) . ?
C31 Cl2B 1.689(13) . ?
C31 Cl1B 1.749(19) . ?
C1 H1A 0.9600 . ?
C1 H1B 0.9600 . ?
C1 H1C 0.9600 . ?

loop_
_geom_torsion_atom_site_label_1
_geom_torsion_atom_site_label_2
_geom_torsion_atom_site_label_3
_geom_torsion_atom_site_label_4
_geom_torsion
_geom_torsion_site_symmetry_1
_geom_torsion_site_symmetry_2
_geom_torsion_site_symmetry_3
_geom_torsion_site_symmetry_4
_geom_torsion_publ_flag
S1 C8 C9 N1 59.3(4) . . . . ?
S1 C8 C9 C17 -179.9(3) . . . . ?
S1 C8 C9 C12 -53.0(4) . . . . ?
S1 C5 C4 C3 178.4(4) . . . . ?
S1 C5 C6 C7 -177.6(4) . . . . ?
O1 S1 C8 C9 -172.8(3) . . . . ?
O1 S1 C5 C4 -42.3(4) . . . . ?
O1 S1 C5 C6 136.5(4) . . . . ?
O2 S1 C8 C9 -44.0(4) . . . . ?
O2 S1 C5 C4 -171.4(4) . . . . ?
O2 S1 C5 C6 7.4(4) . . . . ?
O3 C10 C11 C12 177.5(4) . . . . ?
O3 C10 C11 C16 -0.8(7) . . . . ?
N1 C10 C11 C12 0.4(4) . . . . ?
N1 C10 C11 C16 -177.8(4) . . . . ?
N1 C9 C17 C22 -77.8(4) . . . . ?
N1 C9 C17 C18 96.2(5) . . . . ?
N1 C9 C12 C11 -0.6(4) . . . . ?
N1 C9 C12 C13 178.3(4) . . . . ?
N1 C24 C25 C26 180.0(5) . . . . ?
N1 C24 C29 C28 180.0(5) . . . . ?
C8 S1 C5 C4 69.2(4) . . . . ?
C8 S1 C5 C6 -112.0(4) . . . . ?
C8 C9 C17 C22 159.4(4) . . . . ?
C8 C9 C17 C18 -26.5(5) . . . . ?
C8 C9 C12 C11 118.6(4) . . . . ?
C8 C9 C12 C13 -62.5(5) . . . . ?
C10 N1 C9 C8 -119.3(4) . . . . ?
C10 N1 C9 C17 118.9(3) . . . . ?
C10 N1 C9 C12 0.9(4) . . . . ?
C10 N1 C24 C25 84.6(5) . . . . ?
C10 N1 C24 C29 -93.7(5) . . . . ?
C10 C11 C16 C15 178.0(4) . . . . ?
C9 N1 C10 O3 -178.1(4) . . . . ?
C9 N1 C10 C11 -0.9(4) . . . . ?
C9 N1 C24 C25 -99.0(5) . . . . ?
C9 N1 C24 C29 82.7(5) . . . . ?
C9 C17 C22 C21 171.1(5) . . . . ?
C9 C17 C18 C19 -171.3(5) . . . . ?
C9 C12 C11 C10 0.1(4) . . . . ?
C9 C12 C11 C16 178.5(4) . . . . ?
C9 C12 C13 C14 -178.7(4) . . . . ?
C17 C9 C12 C11 -115.7(4) . . . . ?
C17 C9 C12 C13 63.2(5) . . . . ?
C17 C22 C21 C20 1.3(8) . . . . ?
C17 C18 C19 C20 -0.8(9) . . . . ?
C12 C9 C17 C22 32.1(5) . . . . ?
C12 C9 C17 C18 -153.8(4) . . . . ?
C12 C11 C16 C15 0.0(6) . . . . ?
C12 C13 C14 C15 0.9(7) . . . . ?
C11 C12 C13 C14 0.0(6) . . . . ?
C11 C16 C15 C14 0.9(7) . . . . ?
C5 S1 C8 C9 73.2(3) . . . . ?
C5 C4 C3 C2 -0.9(8) . . . . ?
C5 C6 C7 C2 -0.6(8) . . . . ?
C24 N1 C10 O3 -1.3(6) . . . . ?
C24 N1 C10 C11 175.9(3) . . . . ?
C24 N1 C9 C8 63.9(5) . . . . ?
C24 N1 C9 C17 -57.9(4) . . . . ?
C24 N1 C9 C12 -175.8(3) . . . . ?
C24 C29 C28 C27 0.1(9) . . . . ?
C22 C17 C18 C19 3.0(7) . . . . ?
C13 C12 C11 C10 -178.8(4) . . . . ?
C13 C12 C11 C16 -0.4(6) . . . . ?
C13 C14 C15 C16 -1.4(8) . . . . ?
C26 C27 C30 F1A -62.6(18) . . . . ?
C26 C27 C30 F2A 62(3) . . . . ?
C26 C27 C30 F3A -177.2(19) . . . . ?
C26 C27 C30 F2B 129(3) . . . . ?
C26 C27 C30 F3B -102(3) . . . . ?
C26 C27 C30 F1B 18.6(15) . . . . ?
C26 C27 C28 C29 -1.8(8) . . . . ?
C27 C26 C25 C24 0.0(9) . . . . ?
C25 C24 C29 C28 1.6(8) . . . . ?
C25 C26 C27 C30 180.0(6) . . . . ?
C25 C26 C27 C28 1.8(9) . . . . ?
C4 C5 C6 C7 1.1(7) . . . . ?
C4 C3 C2 C7 1.4(9) . . . . ?
C4 C3 C2 C1 -178.8(6) . . . . ?
C18 C17 C22 C21 -3.3(7) . . . . ?
C29 C24 C25 C26 -1.7(8) . . . . ?
C19 C20 C21 C22 1.1(8) . . . . ?
C6 C5 C4 C3 -0.4(7) . . . . ?
C21 C20 C19 C18 -1.3(9) . . . . ?
C30 C27 C28 C29 179.9(6) . . . . ?
C3 C2 C7 C6 -0.6(9) . . . . ?
C28 C27 C30 F1A 115.6(18) . . . . ?
C28 C27 C30 F2A -120(3) . . . . ?
C28 C27 C30 F3A 1(2) . . . . ?
C28 C27 C30 F2B -53(3) . . . . ?
C28 C27 C30 F3B 77(3) . . . . ?
C28 C27 C30 F1B -163.2(14) . . . . ?
C23 C20 C19 C18 176.9(6) . . . . ?
C23 C20 C21 C22 -177.1(5) . . . . ?
C1 C2 C7 C6 179.6(6) . . . . ?
